data_1561108
loop_
_publ_author_name
'Gro\'n, T.'
'Tomaszewicz, E.'
'Berkowski, M.'
'G\/lowacki, M.'
'Oboz, M.'
'Kusz, J.'
'Sawicki, B.'
'Kuku\/la, Z.'
'Duda, H.'

_publ_section_title
;
 Yb3+-doped cadmium molybdato-tungstate single crystal -- Its structural,
 optical, magnetic and transport properties
;
_journal_name_full 'Journal of Solid State Chemistry'
_journal_page_first 164
_journal_page_last 171
_journal_paper_doi 10.1016/j.jssc.2018.03.014
_journal_volume 262
_journal_year 2018
_chemical_formula_sum 'Cd3.88 Mo3.88 O16 W0.12 Yb0.08'
_chemical_formula_weight 1100.26
_space_group_crystal_system tetragonal
_space_group_IT_number 88
_space_group_name_Hall '-I 4ad'
_space_group_name_H-M_alt 'I 41/a :2'
_atom_sites_solution_hydrogens .
_cell_angle_alpha 90
_cell_angle_beta 90
_cell_angle_gamma 90
_cell_formula_units_Z 1
_cell_length_a 5.15539(12)
_cell_length_b 5.15539(12)
_cell_length_c 11.1920(4)
_cell_measurement_reflns_used 1514
_cell_measurement_temperature 293(1)
_cell_measurement_theta_max 40.5420
_cell_measurement_theta_min 4.3160
_cell_volume 297.461(14)
_computing_cell_refinement 'CrysAlisPro 1.171.38.41q (Rigaku OD, 2015)'
_computing_data_collection 'CrysAlisPro 1.171.38.41q (Rigaku OD, 2015)'
_computing_data_reduction 'CrysAlisPro 1.171.38.41q (Rigaku OD, 2015)'
_computing_structure_refinement 'SHELXL-2014/6 (Sheldrick, 2014)'
_diffrn_ambient_temperature 293(2)
_diffrn_detector 'CCD plate'
_diffrn_detector_area_resol_mean 10.4498
_diffrn_detector_type Atlas
_diffrn_measured_fraction_theta_full 1.000
_diffrn_measured_fraction_theta_max 0.979
_diffrn_measurement_device 'four-circle diffractometer'
_diffrn_measurement_device_type 'SuperNova, Dual, Cu at zero, Atlas'
_diffrn_radiation_monochromator mirror
_diffrn_radiation_probe x-ray
_diffrn_radiation_type MoK\a
_diffrn_radiation_wavelength 0.71073
_diffrn_reflns_av_R_equivalents 0.0165
_diffrn_reflns_av_unetI/netI 0.0083
_diffrn_reflns_Laue_measured_fraction_full 1.000
_diffrn_reflns_Laue_measured_fraction_max 0.979
_diffrn_reflns_limit_h_max 8
_diffrn_reflns_limit_h_min -9
_diffrn_reflns_limit_k_max 9
_diffrn_reflns_limit_k_min -7
_diffrn_reflns_limit_l_max 20
_diffrn_reflns_limit_l_min -20
_diffrn_reflns_number 2678
_diffrn_reflns_point_group_measured_fraction_full 1.000
_diffrn_reflns_point_group_measured_fraction_max 0.979
_diffrn_reflns_theta_full 25.242
_diffrn_reflns_theta_max 40.624
_diffrn_reflns_theta_min 4.352
_diffrn_source 'micro-focus sealed X-ray tube'
_diffrn_source_type 'SuperNova (Mo) X-ray Source'
_exptl_absorpt_coefficient_mu 12.620
_exptl_absorpt_correction_T_max 1.00000
_exptl_absorpt_correction_T_min 0.62884
_exptl_absorpt_correction_type multi-scan
_exptl_absorpt_process_details
;
CrysAlisPro 1.171.38.41q (Rigaku Oxford Diffraction, 2015)
Empirical absorption correction using spherical harmonics,
 implemented in SCALE3 ABSPACK scaling algorithm.
;
_exptl_crystal_density_diffrn 6.142
_exptl_crystal_F_000 492
_exptl_crystal_size_max 0.1
_exptl_crystal_size_mid 0.1
_exptl_crystal_size_min 0.1
_refine_diff_density_max 0.758
_refine_diff_density_min -1.625
_refine_diff_density_rms 0.288
_refine_ls_extinction_coef 0.069(2)
_refine_ls_extinction_expression Fc^*^=kFc[1+0.001xFc^2^\l^3^/sin(2\q)]^-1/4^
_refine_ls_extinction_method SHELXL
_refine_ls_goodness_of_fit_ref 1.166
_refine_ls_hydrogen_treatment undef
_refine_ls_matrix_type full
_refine_ls_number_parameters 15
_refine_ls_number_reflns 474
_refine_ls_number_restraints 0
_refine_ls_restrained_S_all 1.166
_refine_ls_R_factor_all 0.0183
_refine_ls_R_factor_gt 0.0175
_refine_ls_shift/su_max 0.000
_refine_ls_shift/su_mean 0.000
_refine_ls_structure_factor_coef Fsqd
_refine_ls_weighting_details 'w=1/[\s^2^(Fo^2^)+(0.0288P)^2^+0.0996P] where P=(Fo^2^+2Fc^2^)/3'
_refine_ls_weighting_scheme calc
_refine_ls_wR_factor_gt 0.0534
_refine_ls_wR_factor_ref 0.0551
_reflns_Friedel_coverage 0.000
_reflns_Friedel_fraction_full .
_reflns_Friedel_fraction_max .
_reflns_number_gt 440
_reflns_number_total 474
_reflns_threshold_expression 'I > 2\s(I)'
_cod_data_source_file JSSC-2018-262-164.cif
_cod_data_source_block 1
_cod_original_cell_volume 297.461(17)
_cod_original_sg_symbol_H-M 'I 41/a'
_cod_database_code 1561108
_shelx_space_group_comment
;
The symmetry employed for this shelxl refinement is uniquely defined
by the following loop, which should always be used as a source of
symmetry information in preference to the above space-group names.
They are only intended as comments.
;
_shelxl_version_number 2014/6

loop_
_space_group_symop_operation_xyz
'x, y, z'
'-y+3/4, x+1/4, z+1/4'
'-x+1/2, -y, z+1/2'
'y+3/4, -x+3/4, z+3/4'
'x+1/2, y+1/2, z+1/2'
'-y+5/4, x+3/4, z+3/4'
'-x+1, -y+1/2, z+1'
'y+5/4, -x+5/4, z+5/4'
'-x, -y, -z'
'y-3/4, -x-1/4, -z-1/4'
'x-1/2, y, -z-1/2'
'-y-3/4, x-3/4, -z-3/4'
'-x+1/2, -y+1/2, -z+1/2'
'y-1/4, -x+1/4, -z+1/4'
'x, y+1/2, -z'
'-y-1/4, x-1/4, -z-1/4'

loop_
_atom_site_label
_atom_site_type_symbol
_atom_site_fract_x
_atom_site_fract_y
_atom_site_fract_z
_atom_site_U_iso_or_equiv
_atom_site_adp_type
_atom_site_occupancy
_atom_site_site_symmetry_order
_atom_site_calc_flag
_atom_site_refinement_flags_posn
_atom_site_refinement_flags_adp
_atom_site_refinement_flags_occupancy
_atom_site_disorder_assembly
_atom_site_disorder_group
Cd Cd 0.0000 0.2500 0.1250 0.00826(9) Uani 0.9706 4 d S T P . .
Yb Yb 0.0000 0.2500 0.1250 0.00826(9) Uani 0.0196 4 d S T P . .
O O 0.15600(11) -0.00537(11) 0.28876(5) 0.01192(15) Uani 1 1 d . . . . .
Mo Mo 0.0000 0.2500 0.6250 0.00752(9) Uani 0.9706 4 d S T P . .
W W 0.0000 0.2500 0.6250 0.00752(9) Uani 0.0294 4 d S T P . .

loop_
_atom_site_aniso_label
_atom_site_aniso_U_11
_atom_site_aniso_U_22
_atom_site_aniso_U_33
_atom_site_aniso_U_23
_atom_site_aniso_U_13
_atom_site_aniso_U_12
Cd 0.00852(10) 0.00852(10) 0.00774(12) 0.000 0.000 0.000
Yb 0.00852(10) 0.00852(10) 0.00774(12) 0.000 0.000 0.000
O 0.0116(2) 0.0122(2) 0.0119(2) 0.00209(16) -0.00089(16) -0.00122(17)
Mo 0.00650(10) 0.00650(10) 0.00955(13) 0.000 0.000 0.000
W 0.00650(10) 0.00650(10) 0.00955(13) 0.000 0.000 0.000

loop_
_atom_type_symbol
_atom_type_description
_atom_type_scat_dispersion_real
_atom_type_scat_dispersion_imag
_atom_type_scat_source
Mo Mo -1.6832 0.6857 'International Tables Vol C Tables 4.2.6.8 and 6.1.1.4'
O O 0.0106 0.0060 'International Tables Vol C Tables 4.2.6.8 and 6.1.1.4'
Cd Cd -0.8075 1.2024 'International Tables Vol C Tables 4.2.6.8 and 6.1.1.4'
Yb Yb -0.3850 5.5486 'International Tables Vol C Tables 4.2.6.8 and 6.1.1.4'
W W -0.8490 6.8722 'International Tables Vol C Tables 4.2.6.8 and 6.1.1.4'

loop_
_geom_angle_atom_site_label_1
_geom_angle_atom_site_label_2
_geom_angle_atom_site_label_3
_geom_angle
_geom_angle_site_symmetry_1
_geom_angle_site_symmetry_3
O Cd O 125.823(17) . 14
O Cd O 80.18(3) . 7_454
O Cd O 125.824(17) 14 7_454
O Cd O 125.824(17) . 12_666
O Cd O 80.18(3) 14 12_666
O Cd O 125.824(17) 7_454 12_666
O Cd O 75.33(2) . 13
O Cd O 153.39(2) 14 13
O Cd O 68.930(13) 7_454 13
O Cd O 73.660(11) 12_666 13
O Cd O 68.930(13) . 11_556
O Cd O 73.660(11) 14 11_556
O Cd O 75.33(2) 7_454 11_556
O Cd O 153.39(2) 12_666 11_556
O Cd O 132.79(3) 13 11_556
O Cd O 73.660(11) . 6_444
O Cd O 75.33(2) 14 6_444
O Cd O 153.39(2) 7_454 6_444
O Cd O 68.930(13) 12_666 6_444
O Cd O 99.227(10) 13 6_444
O Cd O 99.227(10) 11_556 6_444
O Cd O 153.39(2) . 4_454
O Cd O 68.930(13) 14 4_454
O Cd O 73.660(11) 7_454 4_454
O Cd O 75.33(2) 12_666 4_454
O Cd O 99.227(10) 13 4_454
O Cd O 99.227(10) 11_556 4_454
O Cd O 132.79(3) 6_444 4_454
O Cd Yb 100.971(14) . 9
O Cd Yb 37.803(13) 14 9
O Cd Yb 159.231(14) 7_454 9
O Cd Yb 70.415(14) 12_666 9
O Cd Yb 131.651(14) 13 9
O Cd Yb 85.666(13) 11_556 9
O Cd Yb 37.531(13) 6_444 9
O Cd Yb 101.771(14) 4_454 9
O Cd Yb 37.803(13) . 13
O Cd Yb 159.231(13) 14 13
O Cd Yb 70.415(14) 7_454 13
O Cd Yb 100.971(14) 12_666 13
O Cd Yb 37.531(13) 13 13
O Cd Yb 101.771(14) 11_556 13
O Cd Yb 85.666(13) 6_444 13
O Cd Yb 131.651(14) 4_454 13
Yb Cd Yb 122.746(1) 9 13
O Cd Yb 70.415(14) . 13_455
O Cd Yb 100.971(14) 14 13_455
O Cd Yb 37.803(13) 7_454 13_455
O Cd Yb 159.231(13) 12_666 13_455
O Cd Yb 101.771(14) 13 13_455
O Cd Yb 37.531(13) 11_556 13_455
O Cd Yb 131.651(14) 6_444 13_455
O Cd Yb 85.666(13) 4_454 13_455
Yb Cd Yb 122.746(2) 9 13_455
Yb Cd Yb 85.307(2) 13 13_455
O Cd Yb 159.231(14) . 9_565
O Cd Yb 70.415(14) 14 9_565
O Cd Yb 100.971(14) 7_454 9_565
O Cd Yb 37.803(13) 12_666 9_565
O Cd Yb 85.666(13) 13 9_565
O Cd Yb 131.651(14) 11_556 9_565
O Cd Yb 101.771(14) 6_444 9_565
O Cd Yb 37.531(13) 4_454 9_565
Yb Cd Yb 85.307(2) 9 9_565
Yb Cd Yb 122.746(2) 13 9_565
Yb Cd Yb 122.746(2) 13_455 9_565
W O Mo 0.0 9_556 9_556
W O Cd 130.73(3) 9_556 .
Mo O Cd 130.73(3) 9_556 .
W O Cd 120.15(3) 9_556 13
Mo O Cd 120.15(3) 9_556 13
Cd O Cd 104.67(2) . 13
W O Yb 120.15(3) 9_556 13
Mo O Yb 120.15(3) 9_556 13
Cd O Yb 104.7 . 13
Cd O Yb 0.0 13 13
O Mo O 107.097(17) 15_556 2_455
O Mo O 114.33(4) 15_556 9_556
O Mo O 107.097(18) 2_455 9_556
O Mo O 107.097(18) 15_556 8_444
O Mo O 114.33(4) 2_455 8_444
O Mo O 107.097(17) 9_556 8_444
O Mo Yb 34.874(18) 15_556 5
O Mo Yb 100.457(18) 2_455 5
O Mo Yb 145.126(18) 9_556 5
O Mo Yb 79.543(18) 8_444 5
O Mo Yb 145.126(18) 15_556 5_445
O Mo Yb 79.543(18) 2_455 5_445
O Mo Yb 34.874(18) 9_556 5_445
O Mo Yb 100.457(18) 8_444 5_445
Yb Mo Yb 180.0 5 5_445
O Mo Yb 79.543(18) 15_556 5_455
O Mo Yb 34.874(18) 2_455 5_455
O Mo Yb 100.457(18) 9_556 5_455
O Mo Yb 145.126(18) 8_444 5_455
Yb Mo Yb 90.0 5 5_455
Yb Mo Yb 90.0 5_445 5_455
O Mo Yb 100.457(18) 15_556 5_545
O Mo Yb 145.126(18) 2_455 5_545
O Mo Yb 79.543(18) 9_556 5_545
O Mo Yb 34.874(18) 8_444 5_545
Yb Mo Yb 90.0 5 5_545
Yb Mo Yb 90.0 5_445 5_545
Yb Mo Yb 180.0 5_455 5_545

loop_
_geom_bond_atom_site_label_1
_geom_bond_atom_site_label_2
_geom_bond_distance
_geom_bond_site_symmetry_2
Cd O 2.3956(5) .
Cd O 2.3956(5) 14
Cd O 2.3956(5) 7_454
Cd O 2.3956(5) 12_666
Cd O 2.4104(6) 13
Cd O 2.4104(6) 11_556
Cd O 2.4104(6) 6_444
Cd O 2.4104(6) 4_454
Cd Yb 3.80438(8) 9
Cd Yb 3.80438(9) 13
Cd Yb 3.80438(9) 13_455
Cd Yb 3.80438(8) 9_565
O W 1.7802(5) 9_556
O Mo 1.7802(5) 9_556
O Cd 2.4104(6) 13
O Yb 2.4104(6) 13
Mo O 1.7802(5) 15_556
Mo O 1.7802(5) 2_455
Mo O 1.7802(5) 9_556
Mo O 1.7802(5) 8_444
Mo Yb 3.64541(9) 5
Mo Yb 3.64541(9) 5_445
Mo Yb 3.64541(8) 5_455
Mo Yb 3.64541(9) 5_545
